data_2215311
loop_
_publ_author_name
'Choi, Hong Dae'
'Seo, Pil Ja'
'Son, Byeng Wha'
'Lee, Uk'

_publ_section_title
;
 5-Iodo-3-methylsulfinyl-2-phenyl-1-benzofuran
;
_journal_coeditor_code ZL2044
_journal_issue 9
_journal_name_full 'Acta Crystallographica Section E'
_journal_page_first o3745
_journal_page_last o3745
_journal_paper_doi 10.1107/S1600536807038822
_journal_volume 63
_journal_year 2007
_chemical_formula_iupac 'C15 H11 I O2 S'
_chemical_formula_moiety 'C15 H11 I O2 S'
_chemical_formula_sum 'C15 H11 I O2 S'
_chemical_formula_weight 382.20
_chemical_name_systematic
;
5-Iodo-3-methylsulfinyl-2-phenyl-1-benzofuran
;
_space_group_IT_number 2
_symmetry_cell_setting triclinic
_symmetry_space_group_name_Hall '-P 1'
_symmetry_space_group_name_H-M 'P -1'
_atom_sites_solution_hydrogens geom
_atom_sites_solution_primary direct
_atom_sites_solution_secondary difmap
_cell_angle_alpha 93.5840(10)
_cell_angle_beta 92.9410(10)
_cell_angle_gamma 112.1970(10)
_cell_formula_units_Z 2
_cell_length_a 8.1495(4)
_cell_length_b 8.1823(4)
_cell_length_c 11.2007(6)
_cell_measurement_reflns_used 5532
_cell_measurement_temperature 173(2)
_cell_measurement_theta_max 28.27
_cell_measurement_theta_min 2.70
_cell_volume 687.91(6)
_computing_cell_refinement 'SAINT (Bruker, 1997)'
_computing_data_collection 'SMART (Bruker, 1997)'
_computing_data_reduction SAINT
_computing_molecular_graphics 'ORTEP-3 (Farrugia, 1997) and DIAMOND (Brandenburg, 1998)'
_computing_publication_material SHELXL97
_computing_structure_refinement 'SHELXL97 (Sheldrick, 1997)'
_computing_structure_solution 'SHELXS97 (Sheldrick, 1997)'
_diffrn_ambient_temperature 173(2)
_diffrn_detector_area_resol_mean 10.00
_diffrn_measured_fraction_theta_full 0.980
_diffrn_measured_fraction_theta_max 0.980
_diffrn_measurement_device_type 'Bruker SMART CCD area-detector'
_diffrn_measurement_method '\f and \w'
_diffrn_radiation_monochromator graphite
_diffrn_radiation_source 'fine-focus sealed tube'
_diffrn_radiation_type MoK\a
_diffrn_radiation_wavelength 0.71073
_diffrn_reflns_av_R_equivalents 0.0143
_diffrn_reflns_av_sigmaI/netI 0.0180
_diffrn_reflns_limit_h_max 10
_diffrn_reflns_limit_h_min -9
_diffrn_reflns_limit_k_max 10
_diffrn_reflns_limit_k_min -10
_diffrn_reflns_limit_l_max 13
_diffrn_reflns_limit_l_min -13
_diffrn_reflns_number 5403
_diffrn_reflns_theta_full 26.00
_diffrn_reflns_theta_max 26.00
_diffrn_reflns_theta_min 1.83
_diffrn_standards_number 0
_exptl_absorpt_coefficient_mu 2.473
_exptl_absorpt_correction_T_max 0.783
_exptl_absorpt_correction_T_min 0.556
_exptl_absorpt_correction_type multi-scan
_exptl_absorpt_process_details '(SADABS; Sheldrick, 1999)'
_exptl_crystal_colour colourless
_exptl_crystal_density_diffrn 1.845
_exptl_crystal_density_method 'not measured'
_exptl_crystal_description block
_exptl_crystal_F_000 372
_exptl_crystal_size_max 0.40
_exptl_crystal_size_mid 0.20
_exptl_crystal_size_min 0.10
_refine_diff_density_max 0.576
_refine_diff_density_min -0.522
_refine_ls_extinction_method none
_refine_ls_goodness_of_fit_ref 1.086
_refine_ls_hydrogen_treatment constr
_refine_ls_matrix_type full
_refine_ls_number_parameters 173
_refine_ls_number_reflns 2648
_refine_ls_number_restraints 0
_refine_ls_restrained_S_all 1.086
_refine_ls_R_factor_all 0.0177
_refine_ls_R_factor_gt 0.0171
_refine_ls_shift/su_max 0.000
_refine_ls_shift/su_mean 0.000
_refine_ls_structure_factor_coef Fsqd
_refine_ls_weighting_details 'calc w = 1/[\s^2^(Fo^2^)+(0.0213P)^2^+0.4423P] where P=(Fo^2^+2Fc^2^)/3'
_refine_ls_weighting_scheme calc
_refine_ls_wR_factor_gt 0.0438
_refine_ls_wR_factor_ref 0.0441
_reflns_number_gt 2587
_reflns_number_total 2648
_reflns_threshold_expression I>2\s(I)
_cod_data_source_file zl2044.cif
_cod_data_source_block I
_cod_original_sg_symbol_Hall -p_1
_cod_database_code 2215311
_cod_database_fobs_code 2215311

loop_
_symmetry_equiv_pos_as_xyz
'x, y, z'
'-x, -y, -z'

loop_
_atom_site_type_symbol
_atom_site_label
_atom_site_fract_x
_atom_site_fract_y
_atom_site_fract_z
_atom_site_U_iso_or_equiv
_atom_site_adp_type
_atom_site_calc_flag
_atom_site_refinement_flags
_atom_site_occupancy
I I 0.380751(18) 0.189438(16) -0.025139(11) 0.02710(6) Uani d . 1
S S 0.80496(6) 0.78490(6) 0.39542(4) 0.02225(10) Uani d . 1
O O1 0.64855(18) 0.30463(17) 0.51101(12) 0.0222(3) Uani d . 1
O O2 0.67054(19) 0.80987(19) 0.31109(14) 0.0296(3) Uani d . 1
C C1 0.7264(2) 0.5567(2) 0.41861(17) 0.0205(4) Uani d . 1
C C2 0.6197(2) 0.4117(2) 0.33198(17) 0.0193(4) Uani d . 1
C C3 0.5622(3) 0.3940(3) 0.21014(17) 0.0215(4) Uani d . 1
H H3 0.5904 0.4940 0.1648 0.026 Uiso calc R 1
C C4 0.4628(3) 0.2248(3) 0.15866(17) 0.0221(4) Uani d . 1
C C5 0.4178(3) 0.0753(3) 0.22367(18) 0.0237(4) Uani d . 1
H H5 0.3480 -0.0384 0.1848 0.028 Uiso calc R 1
C C6 0.4743(3) 0.0916(3) 0.34438(18) 0.0239(4) Uani d . 1
H H6 0.4456 -0.0082 0.3901 0.029 Uiso calc R 1
C C7 0.5747(3) 0.2610(3) 0.39414(17) 0.0205(4) Uani d . 1
C C8 0.7399(2) 0.4864(2) 0.52391(18) 0.0205(4) Uani d . 1
C C9 0.8318(3) 0.5574(3) 0.64242(18) 0.0212(4) Uani d . 1
C C10 0.9897(3) 0.7066(3) 0.65581(19) 0.0253(4) Uani d . 1
H H10 1.0377 0.7645 0.5873 0.030 Uiso calc R 1
C C11 1.0773(3) 0.7714(3) 0.7686(2) 0.0293(4) Uani d . 1
H H11 1.1846 0.8737 0.7773 0.035 Uiso calc R 1
C C12 1.0082(3) 0.6868(3) 0.86842(19) 0.0309(5) Uani d . 1
H H12 1.0683 0.7311 0.9456 0.037 Uiso calc R 1
C C13 0.8517(3) 0.5375(3) 0.85625(19) 0.0291(4) Uani d . 1
H H13 0.8051 0.4800 0.9252 0.035 Uiso calc R 1
C C14 0.7626(3) 0.4716(3) 0.74390(18) 0.0244(4) Uani d . 1
H H14 0.6554 0.3692 0.7358 0.029 Uiso calc R 1
C C15 0.9862(3) 0.7957(3) 0.3080(2) 0.0364(5) Uani d . 1
H H15A 0.9416 0.7108 0.2369 0.055 Uiso calc R 1
H H15B 1.0735 0.7666 0.3564 0.055 Uiso calc R 1
H H15C 1.0428 0.9157 0.2830 0.055 Uiso calc R 1

loop_
_atom_site_aniso_label
_atom_site_aniso_U_11
_atom_site_aniso_U_22
_atom_site_aniso_U_33
_atom_site_aniso_U_12
_atom_site_aniso_U_13
_atom_site_aniso_U_23
I 0.03718(9) 0.02394(8) 0.01870(8) 0.01122(6) -0.00362(5) -0.00127(5)
S 0.0234(2) 0.0155(2) 0.0264(2) 0.00579(18) 0.00115(18) 0.00217(18)
O1 0.0271(7) 0.0176(7) 0.0184(7) 0.0050(5) -0.0008(5) 0.0021(5)
O2 0.0276(7) 0.0255(7) 0.0369(8) 0.0106(6) 0.0000(6) 0.0103(6)
C1 0.0217(9) 0.0162(9) 0.0224(9) 0.0061(7) 0.0012(7) 0.0017(7)
C2 0.0195(9) 0.0164(9) 0.0212(9) 0.0061(7) 0.0012(7) 0.0007(7)
C3 0.0262(10) 0.0182(9) 0.0206(9) 0.0090(8) 0.0014(7) 0.0035(7)
C4 0.0255(9) 0.0240(10) 0.0170(9) 0.0103(8) -0.0004(7) 0.0004(7)
C5 0.0258(10) 0.0174(9) 0.0238(10) 0.0045(7) 0.0008(8) -0.0016(8)
C6 0.0289(10) 0.0171(9) 0.0237(10) 0.0059(8) 0.0028(8) 0.0052(8)
C7 0.0227(9) 0.0214(9) 0.0173(9) 0.0083(7) 0.0016(7) 0.0020(7)
C8 0.0202(9) 0.0169(9) 0.0232(10) 0.0059(7) 0.0021(7) 0.0008(7)
C9 0.0235(9) 0.0218(9) 0.0202(9) 0.0111(8) 0.0002(7) 0.0013(7)
C10 0.0244(10) 0.0256(10) 0.0245(10) 0.0081(8) 0.0003(8) 0.0022(8)
C11 0.0248(10) 0.0276(11) 0.0306(11) 0.0061(8) -0.0043(8) -0.0029(9)
C12 0.0325(11) 0.0349(12) 0.0234(10) 0.0126(9) -0.0063(8) -0.0038(9)
C13 0.0334(11) 0.0335(11) 0.0209(10) 0.0133(9) 0.0017(8) 0.0031(8)
C14 0.0254(10) 0.0231(10) 0.0240(10) 0.0088(8) 0.0009(8) 0.0013(8)
C15 0.0295(11) 0.0360(12) 0.0496(14) 0.0155(10) 0.0155(10) 0.0161(11)

loop_
_atom_type_symbol
_atom_type_description
_atom_type_scat_dispersion_real
_atom_type_scat_dispersion_imag
_atom_type_scat_source
C C 0.0033 0.0016 'International Tables Vol C Tables 4.2.6.8 and 6.1.1.4'
H H 0.0000 0.0000 'International Tables Vol C Tables 4.2.6.8 and 6.1.1.4'
O O 0.0106 0.0060 'International Tables Vol C Tables 4.2.6.8 and 6.1.1.4'
S S 0.1246 0.1234 'International Tables Vol C Tables 4.2.6.8 and 6.1.1.4'
I I -0.4742 1.8119 'International Tables Vol C Tables 4.2.6.8 and 6.1.1.4'

loop_
_geom_angle_atom_site_label_1
_geom_angle_atom_site_label_2
_geom_angle_atom_site_label_3
_geom_angle_site_symmetry_3
_geom_angle
C4 I O2 2_665 169.12(6)
O2 S C1 . 107.16(9)
O2 S C15 . 105.60(10)
C1 S C15 . 98.50(10)
C7 O1 C8 . 106.80(10)
C8 C1 C2 . 107.30(10)
C8 C1 S . 126.4(2)
C2 C1 S . 126.0(2)
C7 C2 C3 . 119.1(2)
C7 C2 C1 . 105.2(2)
C3 C2 C1 . 135.7(2)
C4 C3 C2 . 117.2(2)
C4 C3 H3 . 121.4
C2 C3 H3 . 121.4
C3 C4 C5 . 122.6(2)
C3 C4 I . 118.80(10)
C5 C4 I . 118.60(10)
C6 C5 C4 . 120.6(2)
C6 C5 H5 . 119.7
C4 C5 H5 . 119.7
C7 C6 C5 . 116.1(2)
C7 C6 H6 . 122.0
C5 C6 H6 . 122.0
O1 C7 C6 . 125.1(2)
O1 C7 C2 . 110.4(2)
C6 C7 C2 . 124.5(2)
C1 C8 O1 . 110.3(2)
C1 C8 C9 . 135.0(2)
O1 C8 C9 . 114.7(2)
C10 C9 C14 . 119.5(2)
C10 C9 C8 . 120.9(2)
C14 C9 C8 . 119.6(2)
C11 C10 C9 . 120.4(2)
C11 C10 H10 . 119.8
C9 C10 H10 . 119.8
C12 C11 C10 . 119.9(2)
C12 C11 H11 . 120.1
C10 C11 H11 . 120.1
C11 C12 C13 . 120.3(2)
C11 C12 H12 . 119.9
C13 C12 H12 . 119.9
C12 C13 C14 . 120.4(2)
C12 C13 H13 . 119.8
C14 C13 H13 . 119.8
C13 C14 C9 . 119.5(2)
C13 C14 H14 . 120.2
C9 C14 H14 . 120.2
S C15 H15A . 109.5
S C15 H15B . 109.5
H15A C15 H15B . 109.5
S C15 H15C . 109.5
H15A C15 H15C . 109.5
H15B C15 H15C . 109.5

loop_
_geom_bond_atom_site_label_1
_geom_bond_atom_site_label_2
_geom_bond_site_symmetry_2
_geom_bond_distance
I C4 . 2.099(2)
I O2 2_665 3.209(2)
S O2 . 1.490(2)
S C1 . 1.771(2)
S C15 . 1.791(2)
O1 C7 . 1.379(2)
O1 C8 . 1.383(2)
C1 C8 . 1.361(3)
C1 C2 . 1.448(3)
C2 C7 . 1.390(3)
C2 C3 . 1.400(3)
C3 C4 . 1.382(3)
C3 H3 . 0.9500
C4 C5 . 1.400(3)
C5 C6 . 1.388(3)
C5 H5 . 0.9500
C6 C7 . 1.379(3)
C6 H6 . 0.9500
C8 C9 . 1.461(3)
C9 C10 . 1.392(3)
C9 C14 . 1.403(3)
C10 C11 . 1.388(3)
C10 H10 . 0.9500
C11 C12 . 1.383(3)
C11 H11 . 0.9500
C12 C13 . 1.386(3)
C12 H12 . 0.9500
C13 C14 . 1.388(3)
C13 H13 . 0.9500
C14 H14 . 0.9500
C15 H15A . 0.9800
C15 H15B . 0.9800
C15 H15C . 0.9800

loop_
_geom_hbond_atom_site_label_D
_geom_hbond_atom_site_label_H
_geom_hbond_atom_site_label_A
_geom_hbond_site_symmetry_A
_geom_hbond_distance_DH
_geom_hbond_distance_HA
_geom_hbond_distance_DA
_geom_hbond_angle_DHA
C6 H6 O1 2_656 0.95 2.59 3.536(2) 172.7

loop_
_geom_torsion_atom_site_label_1
_geom_torsion_atom_site_label_2
_geom_torsion_atom_site_label_3
_geom_torsion_atom_site_label_4
_geom_torsion_site_symmetry_1
_geom_torsion
O2 S C1 C8 . -141.49(17)
C15 S C1 C8 . 109.18(19)
O2 S C1 C2 . 31.55(19)
C15 S C1 C2 . -77.78(19)
C8 C1 C2 C7 . 0.5(2)
S C1 C2 C7 . -173.63(14)
C8 C1 C2 C3 . -177.8(2)
S C1 C2 C3 . 8.1(3)
C7 C2 C3 C4 . -0.1(3)
C1 C2 C3 C4 . 178.1(2)
C2 C3 C4 C5 . 0.7(3)
C2 C3 C4 I . -177.86(14)
O2 I C4 C3 2_665 40.4(4)
O2 I C4 C5 2_665 -138.2(3)
C3 C4 C5 C6 . -0.7(3)
I C4 C5 C6 . 177.79(15)
C4 C5 C6 C7 . 0.2(3)
C8 O1 C7 C6 . 179.20(19)
C8 O1 C7 C2 . 0.9(2)
C5 C6 C7 O1 . -177.60(18)
C5 C6 C7 C2 . 0.5(3)
C3 C2 C7 O1 . 177.79(16)
C1 C2 C7 O1 . -0.9(2)
C3 C2 C7 C6 . -0.5(3)
C1 C2 C7 C6 . -179.18(19)
C2 C1 C8 O1 . 0.0(2)
S C1 C8 O1 . 174.13(14)
C2 C1 C8 C9 . 177.4(2)
S C1 C8 C9 . -8.5(3)
C7 O1 C8 C1 . -0.6(2)
C7 O1 C8 C9 . -178.51(16)
C1 C8 C9 C10 . -29.1(3)
O1 C8 C9 C10 . 148.17(18)
C1 C8 C9 C14 . 152.5(2)
O1 C8 C9 C14 . -30.3(3)
C14 C9 C10 C11 . -0.6(3)
C8 C9 C10 C11 . -179.03(19)
C9 C10 C11 C12 . 0.4(3)
C10 C11 C12 C13 . 0.0(3)
C11 C12 C13 C14 . -0.1(3)
C12 C13 C14 C9 . -0.1(3)
C10 C9 C14 C13 . 0.5(3)
C8 C9 C14 C13 . 178.93(18)
